data_2235026
loop_
_publ_author_name
'Hu, Hua-Nan'
'Liu, Shi-Yong'

_publ_section_title
;
 (<i>E</i>)-4-Methyl-<i>N</i>'-(3-nitrobenzylidene)benzohydrazide
;
_journal_coeditor_code HB6769
_journal_issue 6
_journal_name_full 'Acta Crystallographica Section E'
_journal_page_first o1613
_journal_paper_doi 10.1107/S1600536812019198
_journal_volume 68
_journal_year 2012
_chemical_formula_iupac 'C15 H13 N3 O3'
_chemical_formula_moiety 'C15 H13 N3 O3'
_chemical_formula_sum 'C15 H13 N3 O3'
_chemical_formula_weight 283.28
_chemical_name_systematic
;
(<i>E</i>)-4-Methyl-<i>N</i>'-(3-nitrobenzylidene)benzohydrazide
;
_space_group_IT_number 29
_symmetry_cell_setting orthorhombic
_symmetry_space_group_name_Hall 'P 2c -2ac'
_symmetry_space_group_name_H-M 'P c a 21'
_atom_sites_solution_hydrogens geom
_atom_sites_solution_primary direct
_atom_sites_solution_secondary difmap
_audit_creation_method SHELXL-97
_cell_angle_alpha 90.00
_cell_angle_beta 90.00
_cell_angle_gamma 90.00
_cell_formula_units_Z 4
_cell_length_a 32.657(3)
_cell_length_b 4.7861(15)
_cell_length_c 8.7596(12)
_cell_measurement_reflns_used 1981
_cell_measurement_temperature 298(2)
_cell_measurement_theta_max 24.3
_cell_measurement_theta_min 2.5
_cell_volume 1369.1(5)
_computing_cell_refinement 'SAINT (Bruker, 2007)'
_computing_data_collection 'SMART (Bruker, 2007)'
_computing_data_reduction 'SAINT (Bruker, 2007)'
_computing_molecular_graphics 'SHELXTL (Sheldrick, 2008)'
_computing_publication_material 'SHELXTL (Sheldrick, 2008)'
_computing_structure_refinement 'SHELXTL (Sheldrick, 2008)'
_computing_structure_solution 'SHELXTL (Sheldrick, 2008)'
_diffrn_ambient_temperature 298(2)
_diffrn_measured_fraction_theta_full 0.999
_diffrn_measured_fraction_theta_max 0.999
_diffrn_measurement_device_type 'Bruker SMART CCD'
_diffrn_measurement_method '\w scans'
_diffrn_radiation_monochromator graphite
_diffrn_radiation_source 'fine-focus sealed tube'
_diffrn_radiation_type MoK\a
_diffrn_radiation_wavelength 0.71073
_diffrn_reflns_av_R_equivalents 0.0453
_diffrn_reflns_av_sigmaI/netI 0.0430
_diffrn_reflns_limit_h_max 37
_diffrn_reflns_limit_h_min -39
_diffrn_reflns_limit_k_max 5
_diffrn_reflns_limit_k_min -5
_diffrn_reflns_limit_l_max 10
_diffrn_reflns_limit_l_min -10
_diffrn_reflns_number 9086
_diffrn_reflns_theta_full 25.50
_diffrn_reflns_theta_max 25.50
_diffrn_reflns_theta_min 2.49
_diffrn_standards_number 0
_exptl_absorpt_coefficient_mu 0.098
_exptl_absorpt_correction_T_max 0.9835
_exptl_absorpt_correction_T_min 0.9806
_exptl_absorpt_correction_type multi-scan
_exptl_absorpt_process_details '(SADABS; Bruker, 2001)'
_exptl_crystal_colour yellow
_exptl_crystal_density_diffrn 1.374
_exptl_crystal_density_method 'not measured'
_exptl_crystal_description block
_exptl_crystal_F_000 592
_exptl_crystal_size_max 0.20
_exptl_crystal_size_mid 0.20
_exptl_crystal_size_min 0.17
_refine_diff_density_max 0.129
_refine_diff_density_min -0.174
_refine_ls_abs_structure_details none
_refine_ls_extinction_method none
_refine_ls_goodness_of_fit_ref 1.038
_refine_ls_hydrogen_treatment mixed
_refine_ls_matrix_type full
_refine_ls_number_parameters 195
_refine_ls_number_reflns 2539
_refine_ls_number_restraints 2
_refine_ls_restrained_S_all 1.038
_refine_ls_R_factor_all 0.0640
_refine_ls_R_factor_gt 0.0487
_refine_ls_shift/su_max 0.000
_refine_ls_shift/su_mean 0.000
_refine_ls_structure_factor_coef Fsqd
_refine_ls_weighting_details 'calc w=1/[\s^2^(Fo^2^)+(0.0473P)^2^+0.1113P] where P=(Fo^2^+2Fc^2^)/3'
_refine_ls_weighting_scheme calc
_refine_ls_wR_factor_gt 0.0965
_refine_ls_wR_factor_ref 0.1031
_reflns_number_gt 2036
_reflns_number_total 2539
_reflns_threshold_expression I>2\s(I)
_cod_data_source_file hb6769.cif
_cod_data_source_block I
_cod_database_code 2235026
_cod_database_fobs_code 2235026

loop_
_symmetry_equiv_pos_as_xyz
'x, y, z'
'-x, -y, z+1/2'
'x+1/2, -y, z'
'-x+1/2, y, z+1/2'

loop_
_atom_site_type_symbol
_atom_site_label
_atom_site_fract_x
_atom_site_fract_y
_atom_site_fract_z
_atom_site_U_iso_or_equiv
_atom_site_adp_type
_atom_site_calc_flag
_atom_site_refinement_flags
_atom_site_occupancy
_atom_site_symmetry_multiplicity
N N1 0.85121(8) 0.5734(5) 0.4452(2) 0.0467(6) Uani d . 1 1
N N2 0.70734(7) 0.2646(4) 0.2869(3) 0.0444(5) Uani d . 1 1
N N3 0.66666(7) 0.2015(4) 0.2812(3) 0.0455(5) Uani d D 1 1
O O1 0.88853(7) 0.5929(5) 0.4514(3) 0.0749(7) Uani d . 1 1
O O2 0.82822(7) 0.7214(4) 0.5169(2) 0.0597(6) Uani d . 1 1
O O3 0.64841(6) 0.6273(4) 0.3664(2) 0.0553(5) Uani d . 1 1
C C1 0.77578(8) 0.1201(5) 0.2510(3) 0.0413(6) Uani d . 1 1
C C2 0.79253(8) 0.3213(5) 0.3444(3) 0.0377(6) Uani d . 1 1
H H2 0.7758 0.4289 0.4072 0.045 Uiso calc R 1 1
C C3 0.83377(8) 0.3605(5) 0.3438(3) 0.0382(6) Uani d . 1 1
C C4 0.85976(8) 0.2118(6) 0.2508(3) 0.0488(7) Uani d . 1 1
H H4 0.8878 0.2448 0.2521 0.059 Uiso calc R 1 1
C C5 0.84325(9) 0.0139(6) 0.1563(3) 0.0527(7) Uani d . 1 1
H H5 0.8601 -0.0881 0.0914 0.063 Uiso calc R 1 1
C C6 0.80177(8) -0.0341(5) 0.1572(3) 0.0457(7) Uani d . 1 1
H H6 0.7909 -0.1717 0.0942 0.055 Uiso calc R 1 1
C C7 0.73153(8) 0.0702(6) 0.2463(3) 0.0479(7) Uani d . 1 1
H H7 0.7213 -0.1012 0.2140 0.057 Uiso calc R 1 1
C C8 0.63869(8) 0.3942(5) 0.3216(3) 0.0418(6) Uani d . 1 1
C C9 0.59528(8) 0.3070(5) 0.3091(3) 0.0405(6) Uani d . 1 1
C C10 0.56597(9) 0.4440(6) 0.3943(4) 0.0591(8) Uani d . 1 1
H H10 0.5739 0.5841 0.4617 0.071 Uiso calc R 1 1
C C11 0.52522(10) 0.3763(7) 0.3809(4) 0.0677(9) Uani d . 1 1
H H11 0.5062 0.4680 0.4418 0.081 Uiso calc R 1 1
C C12 0.51204(9) 0.1772(7) 0.2801(4) 0.0600(8) Uani d . 1 1
C C13 0.54139(9) 0.0401(7) 0.1948(3) 0.0622(9) Uani d . 1 1
H H13 0.5333 -0.0988 0.1269 0.075 Uiso calc R 1 1
C C14 0.58242(9) 0.1047(6) 0.2083(3) 0.0533(8) Uani d . 1 1
H H14 0.6015 0.0107 0.1488 0.064 Uiso calc R 1 1
C C15 0.46734(9) 0.0998(9) 0.2613(5) 0.0889(12) Uani d . 1 1
H H15A 0.4505 0.2489 0.2990 0.133 Uiso calc R 1 1
H H15B 0.4617 -0.0678 0.3177 0.133 Uiso calc R 1 1
H H15C 0.4615 0.0692 0.1551 0.133 Uiso calc R 1 1
H H3 0.6588(7) 0.025(3) 0.266(3) 0.050(8) Uiso d D 1 1

loop_
_atom_site_aniso_label
_atom_site_aniso_U_11
_atom_site_aniso_U_22
_atom_site_aniso_U_33
_atom_site_aniso_U_12
_atom_site_aniso_U_13
_atom_site_aniso_U_23
N1 0.0515(16) 0.0457(13) 0.0428(13) -0.0090(12) -0.0092(12) 0.0008(11)
N2 0.0438(14) 0.0381(12) 0.0512(12) -0.0091(10) -0.0044(11) -0.0003(11)
N3 0.0398(13) 0.0312(12) 0.0655(15) -0.0094(10) 0.0000(11) -0.0075(12)
O1 0.0505(14) 0.0829(16) 0.0915(17) -0.0158(12) -0.0164(12) -0.0160(13)
O2 0.0715(14) 0.0567(13) 0.0507(12) -0.0013(12) 0.0013(10) -0.0194(11)
O3 0.0679(13) 0.0328(10) 0.0651(12) -0.0097(9) 0.0031(11) -0.0116(9)
C1 0.0447(16) 0.0338(14) 0.0456(15) 0.0006(12) -0.0042(13) 0.0025(12)
C2 0.0428(16) 0.0323(12) 0.0379(14) 0.0017(11) 0.0006(11) -0.0043(11)
C3 0.0446(15) 0.0355(13) 0.0343(14) -0.0024(12) -0.0025(12) -0.0003(11)
C4 0.0428(16) 0.0509(17) 0.0526(17) 0.0012(13) -0.0004(14) 0.0031(15)
C5 0.0582(19) 0.0543(18) 0.0456(15) 0.0114(14) 0.0079(15) -0.0043(15)
C6 0.0583(18) 0.0373(15) 0.0415(14) 0.0008(13) -0.0084(14) -0.0067(13)
C7 0.0512(18) 0.0368(15) 0.0555(17) -0.0060(13) -0.0034(14) -0.0054(13)
C8 0.0505(16) 0.0337(14) 0.0412(15) -0.0047(12) 0.0005(12) -0.0008(12)
C9 0.0473(16) 0.0310(13) 0.0433(15) 0.0013(11) 0.0024(12) 0.0023(11)
C10 0.062(2) 0.0535(17) 0.0621(19) -0.0044(15) 0.0135(16) -0.0127(16)
C11 0.059(2) 0.065(2) 0.078(2) 0.0081(17) 0.0222(18) -0.007(2)
C12 0.0511(19) 0.068(2) 0.0614(19) 0.0021(15) 0.0041(16) 0.0096(18)
C13 0.055(2) 0.071(2) 0.0607(19) -0.0138(16) -0.0062(15) -0.0175(16)
C14 0.0497(19) 0.0525(18) 0.0577(18) -0.0012(14) 0.0035(13) -0.0163(14)
C15 0.048(2) 0.127(3) 0.091(3) -0.002(2) 0.000(2) 0.008(3)

loop_
_atom_type_symbol
_atom_type_description
_atom_type_scat_dispersion_real
_atom_type_scat_dispersion_imag
_atom_type_scat_source
C C 0.0033 0.0016 'International Tables Vol C Tables 4.2.6.8 and 6.1.1.4'
H H 0.0000 0.0000 'International Tables Vol C Tables 4.2.6.8 and 6.1.1.4'
N N 0.0061 0.0033 'International Tables Vol C Tables 4.2.6.8 and 6.1.1.4'
O O 0.0106 0.0060 'International Tables Vol C Tables 4.2.6.8 and 6.1.1.4'

loop_
_geom_angle_atom_site_label_1
_geom_angle_atom_site_label_2
_geom_angle_atom_site_label_3
_geom_angle
O2 N1 O1 123.4(2)
O2 N1 C3 118.7(2)
O1 N1 C3 117.8(2)
C7 N2 N3 115.6(2)
C8 N3 N2 120.0(2)
C8 N3 H3 119.5(16)
N2 N3 H3 119.7(16)
C2 C1 C6 118.6(2)
C2 C1 C7 121.5(2)
C6 C1 C7 119.9(2)
C3 C2 C1 119.2(2)
C3 C2 H2 120.4
C1 C2 H2 120.4
C2 C3 C4 122.8(2)
C2 C3 N1 118.6(2)
C4 C3 N1 118.6(2)
C5 C4 C3 118.3(3)
C5 C4 H4 120.9
C3 C4 H4 120.9
C4 C5 C6 120.0(3)
C4 C5 H5 120.0
C6 C5 H5 120.0
C5 C6 C1 121.0(2)
C5 C6 H6 119.5
C1 C6 H6 119.5
N2 C7 C1 119.0(2)
N2 C7 H7 120.5
C1 C7 H7 120.5
O3 C8 N3 122.2(2)
O3 C8 C9 121.9(2)
N3 C8 C9 115.9(2)
C14 C9 C10 118.0(3)
C14 C9 C8 122.5(2)
C10 C9 C8 119.4(2)
C11 C10 C9 120.9(3)
C11 C10 H10 119.5
C9 C10 H10 119.5
C12 C11 C10 121.6(3)
C12 C11 H11 119.2
C10 C11 H11 119.2
C11 C12 C13 117.5(3)
C11 C12 C15 122.9(3)
C13 C12 C15 119.6(3)
C14 C13 C12 121.4(3)
C14 C13 H13 119.3
C12 C13 H13 119.3
C9 C14 C13 120.6(3)
C9 C14 H14 119.7
C13 C14 H14 119.7
C12 C15 H15A 109.5
C12 C15 H15B 109.5
H15A C15 H15B 109.5
C12 C15 H15C 109.5
H15A C15 H15C 109.5
H15B C15 H15C 109.5

loop_
_geom_bond_atom_site_label_1
_geom_bond_atom_site_label_2
_geom_bond_distance
N1 O2 1.208(3)
N1 O1 1.224(3)
N1 C3 1.467(3)
N2 C7 1.272(3)
N2 N3 1.364(3)
N3 C8 1.345(3)
N3 H3 0.891(10)
O3 C8 1.225(3)
C1 C2 1.377(3)
C1 C6 1.393(4)
C1 C7 1.465(3)
C2 C3 1.360(3)
C2 H2 0.9300
C3 C4 1.375(4)
C4 C5 1.369(4)
C4 H4 0.9300
C5 C6 1.374(4)
C5 H5 0.9300
C6 H6 0.9300
C7 H7 0.9300
C8 C9 1.482(3)
C9 C14 1.376(3)
C9 C10 1.379(4)
C10 C11 1.375(4)
C10 H10 0.9300
C11 C12 1.369(5)
C11 H11 0.9300
C12 C13 1.381(4)
C12 C15 1.515(4)
C13 C14 1.380(4)
C13 H13 0.9300
C14 H14 0.9300
C15 H15A 0.9600
C15 H15B 0.9600
C15 H15C 0.9600

loop_
_geom_hbond_atom_site_label_D
_geom_hbond_atom_site_label_H
_geom_hbond_atom_site_label_A
_geom_hbond_site_symmetry_A
_geom_hbond_distance_DH
_geom_hbond_distance_HA
_geom_hbond_distance_DA
_geom_hbond_angle_DHA
N3 H3 O3 1_545 0.891(10) 2.128(18) 2.909(3) 146(2)

loop_
_cod_related_entry_id
_cod_related_entry_database
_cod_related_entry_code
1 ChemSpider 4492295
